data_7035314
loop_
_publ_author_name
'San Nacianceno, Virginia'
'Azpeitia, Susan'
'Ibarlucea, Lourdes'
'Mendicute-Fierro, Claudio'
'Rodr\'iguez-Di\'eguez, Antonio'
'Seco, Jos\'e M'
'San Sebastian, Eider'
'Garralda, Mar\'ia A'

_publ_section_title
;
 Stereoselective formation and catalytic activity of
 hydrido(acylphosphane)(chlorido)(pyrazole)rhodium(iii) complexes.
 Experimental and DFT studies.
;
_journal_issue 29
_journal_name_full 'Dalton transactions (Cambridge, England : 2003)'
_journal_page_first 13141
_journal_page_last 13155
_journal_paper_doi 10.1039/c5dt01705j
_journal_volume 44
_journal_year 2015
_chemical_formula_sum 'C41 H32 Cl N2 O2 P2 Rh'
_chemical_formula_weight 784.99
_chemical_name_systematic
;
 ?
;
_space_group_IT_number 14
_symmetry_cell_setting monoclinic
_symmetry_space_group_name_Hall '-P 2yn'
_symmetry_space_group_name_H-M 'P 1 21/n 1'
_atom_sites_solution_hydrogens geom
_atom_sites_solution_primary direct
_atom_sites_solution_secondary difmap
_audit_creation_method SHELXL-97
_audit_update_record
;
2015-04-29 deposited with the CCDC.
2015-06-02 downloaded from the CCDC.
;
_cell_angle_alpha 90.00
_cell_angle_beta 104.432(5)
_cell_angle_gamma 90.00
_cell_formula_units_Z 4
_cell_length_a 12.142(4)
_cell_length_b 15.103(5)
_cell_length_c 18.918(6)
_cell_measurement_reflns_used 348
_cell_measurement_temperature 100(2)
_cell_measurement_theta_max 13.43
_cell_measurement_theta_min 2.19
_cell_volume 3359.7(19)
_computing_cell_refinement 'Bruker smart'
_computing_data_collection 'Bruker smart'
_computing_data_reduction 'Bruker smart'
_computing_molecular_graphics 'Bruker SHELXTL'
_computing_publication_material 'SHELXL-97 (Sheldrick, 1997)'
_computing_structure_refinement 'SHELXL-97 (Sheldrick, 1997)'
_computing_structure_solution 'SHELXL-97 (Sheldrick, 1990)'
_diffrn_ambient_temperature 100(2)
_diffrn_measured_fraction_theta_full 0.997
_diffrn_measured_fraction_theta_max 0.913
_diffrn_measurement_device_type 'Bruker Axs APEX automatic diffractometer'
_diffrn_measurement_method 'phi and omega scans'
_diffrn_radiation_monochromator graphite
_diffrn_radiation_source 'fine-focus sealed tube'
_diffrn_radiation_type MoK\a
_diffrn_radiation_wavelength 0.71069
_diffrn_reflns_av_R_equivalents 0.1814
_diffrn_reflns_av_sigmaI/netI 0.2633
_diffrn_reflns_limit_h_max 15
_diffrn_reflns_limit_h_min -16
_diffrn_reflns_limit_k_max 16
_diffrn_reflns_limit_k_min -19
_diffrn_reflns_limit_l_max 24
_diffrn_reflns_limit_l_min -24
_diffrn_reflns_number 19504
_diffrn_reflns_theta_full 25.00
_diffrn_reflns_theta_max 28.28
_diffrn_reflns_theta_min 1.75
_exptl_absorpt_coefficient_mu 0.724
_exptl_absorpt_correction_T_max 0.746
_exptl_absorpt_correction_T_min 0.569
_exptl_absorpt_correction_type empirical
_exptl_absorpt_process_details 'Bruker SADABS (Bruker, 1999)'
_exptl_crystal_colour yellow
_exptl_crystal_density_diffrn 1.552
_exptl_crystal_density_method 'not measured'
_exptl_crystal_description prismatic
_exptl_crystal_F_000 1600
_exptl_crystal_size_max 0.24
_exptl_crystal_size_mid 0.24
_exptl_crystal_size_min 0.22
_refine_diff_density_max 1.408
_refine_diff_density_min -0.948
_refine_diff_density_rms 0.172
_refine_ls_extinction_method none
_refine_ls_goodness_of_fit_ref 0.943
_refine_ls_hydrogen_treatment mixed
_refine_ls_matrix_type full
_refine_ls_number_parameters 442
_refine_ls_number_reflns 7608
_refine_ls_number_restraints 0
_refine_ls_restrained_S_all 0.943
_refine_ls_R_factor_all 0.1999
_refine_ls_R_factor_gt 0.0878
_refine_ls_shift/su_max 0.000
_refine_ls_shift/su_mean 0.000
_refine_ls_structure_factor_coef Fsqd
_refine_ls_weighting_details 'calc w=1/[\s^2^(Fo^2^)+(0.0322P)^2^+0.0000P] where P=(Fo^2^+2Fc^2^)/3'
_refine_ls_weighting_scheme calc
_refine_ls_wR_factor_gt 0.1394
_refine_ls_wR_factor_ref 0.1837
_reflns_number_gt 3305
_reflns_number_total 7608
_reflns_threshold_expression >2sigma(I)
_cod_data_source_file c5dt01705j13.cif
_cod_data_source_block 7Hpz
_cod_depositor_comments
;
The following automatic conversions were performed:

'_symmetry_cell_setting' value 'Monoclinic' changed to 'monoclinic'
according to
/usr/data/users/saulius/crontab/automatic-downloads/rss-feeds/RSC/lib/dictionaries/cif_core.dic
dictionary named 'cif_core.dic' version 2.4.2 from 2011-04-26.

'_exptl_absorpt_correction_type' value 'Empirical' changed to
'empirical' according to
/usr/data/users/saulius/crontab/automatic-downloads/rss-feeds/RSC/lib/dictionaries/cif_core.dic
dictionary named 'cif_core.dic' version 2.4.2 from 2011-04-26.

Automatic conversion script
Id: cif_fix_values 3271 2015-04-21 07:52:19Z andrius 

 Adding full bibliography for 7035314--7035316.cif.
;
_cod_original_sg_symbol_H-M P21/n
_cod_database_code 7035314

loop_
_symmetry_equiv_pos_as_xyz
'x, y, z'
'-x+1/2, y+1/2, -z+1/2'
'-x, -y, -z'
'x-1/2, -y-1/2, z-1/2'

loop_
_atom_site_label
_atom_site_type_symbol
_atom_site_fract_x
_atom_site_fract_y
_atom_site_fract_z
_atom_site_U_iso_or_equiv
_atom_site_adp_type
_atom_site_occupancy
_atom_site_symmetry_multiplicity
_atom_site_calc_flag
_atom_site_refinement_flags
Rh1 Rh 0.02194(6) 0.33521(4) 0.19993(4) 0.0202(2) Uani 1 1 d .
Cl1 Cl -0.01561(18) 0.32531(14) 0.06286(11) 0.0236(5) Uani 1 1 d .
P1 P -0.1617(2) 0.29187(15) 0.19872(12) 0.0225(6) Uani 1 1 d .
P2 P 0.21489(19) 0.34813(15) 0.19990(12) 0.0200(5) Uani 1 1 d .
C1 C 0.0347(7) 0.3521(6) 0.3072(5) 0.025(2) Uani 1 1 d .
C2 C -0.0470(8) 0.3041(6) 0.3406(5) 0.028(2) Uani 1 1 d .
C3 C -0.0242(8) 0.2932(6) 0.4150(5) 0.031(2) Uani 1 1 d .
H3 H 0.0434 0.3148 0.4447 0.037 Uiso 1 1 calc R
C4 C -0.1015(8) 0.2502(6) 0.4456(5) 0.033(3) Uani 1 1 d .
H4 H -0.0834 0.2411 0.4958 0.039 Uiso 1 1 calc R
C5 C -0.2060(8) 0.2200(6) 0.4035(5) 0.034(3) Uani 1 1 d .
H5 H -0.2591 0.1938 0.4248 0.041 Uiso 1 1 calc R
C6 C -0.2277(8) 0.2308(5) 0.3275(5) 0.028(2) Uani 1 1 d .
H6 H -0.2960 0.2107 0.2977 0.034 Uiso 1 1 calc R
C7 C -0.1480(7) 0.2712(5) 0.2961(5) 0.022(2) Uani 1 1 d .
C8 C -0.2755(7) 0.3728(5) 0.1753(4) 0.020(2) Uani 1 1 d .
C9 C -0.2719(7) 0.4485(6) 0.2199(5) 0.029(2) Uani 1 1 d .
H9 H -0.2143 0.4539 0.2626 0.034 Uiso 1 1 calc R
C10 C -0.3522(7) 0.5139(6) 0.2012(5) 0.027(2) Uani 1 1 d .
H10 H -0.3496 0.5630 0.2312 0.032 Uiso 1 1 calc R
C11 C -0.4375(8) 0.5065(6) 0.1370(5) 0.032(2) Uani 1 1 d .
H11 H -0.4918 0.5509 0.1240 0.038 Uiso 1 1 calc R
C12 C -0.4422(7) 0.4342(6) 0.0926(5) 0.028(2) Uani 1 1 d .
H12 H -0.5006 0.4296 0.0503 0.034 Uiso 1 1 calc R
C13 C -0.3609(7) 0.3675(6) 0.1100(4) 0.027(2) Uani 1 1 d .
H13 H -0.3632 0.3198 0.0786 0.032 Uiso 1 1 calc R
C14 C -0.2230(8) 0.1913(5) 0.1483(5) 0.025(2) Uani 1 1 d .
C15 C -0.3275(7) 0.1566(6) 0.1520(4) 0.025(2) Uani 1 1 d .
H15 H -0.3707 0.1861 0.1789 0.030 Uiso 1 1 calc R
C16 C -0.3681(8) 0.0788(6) 0.1163(5) 0.035(3) Uani 1 1 d .
H16 H -0.4369 0.0561 0.1214 0.042 Uiso 1 1 calc R
C17 C -0.3112(8) 0.0350(6) 0.0743(5) 0.034(3) Uani 1 1 d .
H17 H -0.3394 -0.0177 0.0514 0.040 Uiso 1 1 calc R
C18 C -0.2084(8) 0.0707(6) 0.0662(5) 0.031(2) Uani 1 1 d .
H18 H -0.1693 0.0428 0.0360 0.037 Uiso 1 1 calc R
C19 C -0.1643(7) 0.1485(6) 0.1035(4) 0.026(2) Uani 1 1 d .
H19 H -0.0957 0.1715 0.0983 0.031 Uiso 1 1 calc R
C20 C 0.0642(7) 0.2069(5) 0.2128(4) 0.018(2) Uani 1 1 d .
C21 C 0.1525(7) 0.1778(6) 0.1721(4) 0.024(2) Uani 1 1 d .
C22 C 0.1546(8) 0.0928(6) 0.1459(4) 0.033(3) Uani 1 1 d .
H22 H 0.1021 0.0511 0.1531 0.040 Uiso 1 1 calc R
C23 C 0.2356(8) 0.0698(6) 0.1090(4) 0.026(2) Uani 1 1 d .
H23 H 0.2348 0.0133 0.0893 0.031 Uiso 1 1 calc R
C24 C 0.3179(8) 0.1298(6) 0.1007(5) 0.031(2) Uani 1 1 d .
H24 H 0.3723 0.1131 0.0764 0.038 Uiso 1 1 calc R
C25 C 0.3190(7) 0.2140(6) 0.1285(4) 0.027(2) Uani 1 1 d .
H25 H 0.3757 0.2538 0.1247 0.032 Uiso 1 1 calc R
C26 C 0.2334(7) 0.2392(5) 0.1627(4) 0.017(2) Uani 1 1 d .
C27 C 0.2435(7) 0.4324(5) 0.1388(5) 0.020(2) Uani 1 1 d .
C28 C 0.2425(7) 0.4170(6) 0.0658(5) 0.026(2) Uani 1 1 d .
H28 H 0.2331 0.3598 0.0469 0.031 Uiso 1 1 calc R
C29 C 0.2555(7) 0.4865(6) 0.0222(5) 0.030(2) Uani 1 1 d .
H29 H 0.2556 0.4755 -0.0262 0.036 Uiso 1 1 calc R
C30 C 0.2685(7) 0.5730(6) 0.0478(5) 0.029(2) Uani 1 1 d .
H30 H 0.2770 0.6195 0.0173 0.035 Uiso 1 1 calc R
C31 C 0.2686(7) 0.5883(6) 0.1201(5) 0.029(2) Uani 1 1 d .
H31 H 0.2764 0.6458 0.1382 0.034 Uiso 1 1 calc R
C32 C 0.2570(7) 0.5185(6) 0.1661(5) 0.024(2) Uani 1 1 d .
H32 H 0.2583 0.5294 0.2147 0.029 Uiso 1 1 calc R
C33 C 0.3346(7) 0.3547(5) 0.2800(4) 0.021(2) Uani 1 1 d .
C34 C 0.4405(8) 0.3861(6) 0.2751(5) 0.032(2) Uani 1 1 d .
H34 H 0.4497 0.4082 0.2311 0.038 Uiso 1 1 calc R
C35 C 0.5321(8) 0.3842(6) 0.3360(5) 0.033(3) Uani 1 1 d .
H35 H 0.6025 0.4045 0.3319 0.039 Uiso 1 1 calc R
C36 C 0.5218(8) 0.3532(6) 0.4019(5) 0.030(2) Uani 1 1 d .
H36 H 0.5842 0.3521 0.4420 0.036 Uiso 1 1 calc R
C37 C 0.4176(8) 0.3237(6) 0.4076(4) 0.029(2) Uani 1 1 d .
H37 H 0.4093 0.3024 0.4521 0.034 Uiso 1 1 calc R
C38 C 0.3244(8) 0.3253(5) 0.3478(5) 0.031(2) Uani 1 1 d .
H38 H 0.2540 0.3063 0.3531 0.038 Uiso 1 1 calc R
C39 C -0.0180(7) 0.6032(6) 0.1147(5) 0.025(2) Uani 1 1 d .
H39 H -0.0290 0.6401 0.0741 0.029 Uiso 1 1 calc R
C40 C 0.0072(7) 0.6285(6) 0.1860(5) 0.025(2) Uani 1 1 d .
H40 H 0.0165 0.6862 0.2038 0.030 Uiso 1 1 calc R
C41 C 0.0163(7) 0.5501(6) 0.2275(5) 0.031(2) Uani 1 1 d .
H41 H 0.0342 0.5475 0.2782 0.037 Uiso 1 1 calc R
N1 N -0.0047(6) 0.4799(4) 0.1828(4) 0.0231(18) Uani 1 1 d .
N2 N -0.0237(6) 0.5136(5) 0.1146(4) 0.0256(18) Uani 1 1 d .
H2 H -0.0378 0.4819 0.0757 0.031 Uiso 1 1 calc R
O1 O 0.0958(5) 0.4080(4) 0.3432(3) 0.0301(16) Uani 1 1 d .
O2 O 0.0276(5) 0.1516(4) 0.2467(3) 0.0296(16) Uani 1 1 d .

loop_
_atom_site_aniso_label
_atom_site_aniso_U_11
_atom_site_aniso_U_22
_atom_site_aniso_U_33
_atom_site_aniso_U_23
_atom_site_aniso_U_13
_atom_site_aniso_U_12
Rh1 0.0200(4) 0.0196(4) 0.0204(4) 0.0009(3) 0.0042(3) -0.0012(3)
Cl1 0.0248(13) 0.0247(13) 0.0201(11) -0.0005(10) 0.0033(10) 0.0001(10)
P1 0.0217(14) 0.0237(14) 0.0220(13) 0.0013(10) 0.0050(11) -0.0006(11)
P2 0.0185(13) 0.0213(13) 0.0183(12) -0.0008(10) 0.0013(10) -0.0005(10)
C1 0.012(5) 0.021(5) 0.045(6) -0.001(4) 0.015(4) 0.001(4)
C2 0.026(6) 0.022(5) 0.037(6) 0.005(4) 0.009(5) 0.007(4)
C3 0.042(7) 0.029(6) 0.023(5) -0.010(4) 0.013(5) -0.008(5)
C4 0.043(7) 0.038(6) 0.019(5) 0.017(4) 0.011(5) 0.000(5)
C5 0.036(7) 0.040(6) 0.027(6) -0.004(5) 0.006(5) -0.002(5)
C6 0.027(6) 0.024(5) 0.029(6) 0.001(4) 0.000(5) 0.004(4)
C7 0.015(5) 0.017(5) 0.033(5) 0.005(4) 0.007(4) 0.004(4)
C8 0.014(5) 0.021(5) 0.026(5) 0.000(4) 0.008(4) 0.004(4)
C9 0.024(6) 0.033(6) 0.027(5) -0.008(4) 0.002(4) -0.007(4)
C10 0.017(5) 0.025(5) 0.039(6) -0.009(4) 0.009(5) 0.005(4)
C11 0.024(6) 0.024(6) 0.053(7) 0.019(5) 0.019(5) 0.008(4)
C12 0.019(6) 0.033(6) 0.032(6) 0.008(5) 0.005(4) 0.009(4)
C13 0.031(6) 0.029(6) 0.020(5) 0.004(4) 0.006(4) 0.007(4)
C14 0.027(6) 0.023(5) 0.027(5) 0.007(4) 0.012(4) 0.006(4)
C15 0.026(6) 0.025(5) 0.025(5) 0.009(4) 0.009(4) 0.004(4)
C16 0.035(7) 0.037(6) 0.031(6) -0.005(5) 0.004(5) -0.003(5)
C17 0.043(7) 0.027(6) 0.030(6) 0.000(5) 0.007(5) -0.005(5)
C18 0.033(6) 0.031(6) 0.031(6) -0.012(5) 0.013(5) -0.008(5)
C19 0.015(5) 0.034(6) 0.025(5) -0.004(4) -0.002(4) -0.006(4)
C20 0.017(5) 0.021(5) 0.014(5) -0.004(4) 0.002(4) 0.000(4)
C21 0.026(6) 0.029(6) 0.014(5) 0.004(4) -0.001(4) 0.006(4)
C22 0.054(7) 0.019(5) 0.020(5) 0.005(4) -0.003(5) 0.009(5)
C23 0.037(6) 0.026(6) 0.014(5) -0.007(4) 0.003(4) 0.012(5)
C24 0.027(6) 0.036(6) 0.035(6) 0.002(5) 0.015(5) 0.010(5)
C25 0.026(6) 0.025(6) 0.025(5) 0.012(4) -0.003(4) -0.001(4)
C26 0.016(5) 0.007(4) 0.021(5) 0.002(4) -0.007(4) 0.004(4)
C27 0.014(5) 0.013(5) 0.034(5) -0.002(4) 0.006(4) -0.001(4)
C28 0.020(5) 0.026(5) 0.032(6) 0.004(4) 0.008(4) 0.006(4)
C29 0.024(6) 0.047(7) 0.017(5) 0.003(5) 0.002(4) 0.000(5)
C30 0.009(5) 0.034(6) 0.039(6) 0.003(5) -0.006(4) 0.001(4)
C31 0.018(5) 0.023(5) 0.040(6) 0.004(5) -0.002(5) 0.000(4)
C32 0.020(5) 0.030(6) 0.023(5) 0.001(4) 0.007(4) 0.003(4)
C33 0.018(5) 0.020(5) 0.026(5) 0.004(4) 0.007(4) -0.003(4)
C34 0.036(6) 0.027(6) 0.030(6) 0.011(4) 0.001(5) 0.002(5)
C35 0.025(6) 0.022(6) 0.049(7) -0.002(5) 0.003(5) 0.001(4)
C36 0.031(6) 0.030(6) 0.021(5) 0.004(4) -0.008(5) 0.001(5)
C37 0.041(6) 0.032(6) 0.009(5) 0.009(4) 0.000(4) 0.015(5)
C38 0.040(6) 0.023(6) 0.029(5) -0.006(4) 0.006(5) -0.008(5)
C39 0.025(6) 0.024(5) 0.026(5) 0.014(4) 0.009(4) 0.007(4)
C40 0.024(6) 0.019(5) 0.036(6) -0.006(4) 0.013(5) -0.002(4)
C41 0.019(6) 0.035(6) 0.039(6) -0.014(5) 0.007(5) 0.000(4)
N1 0.027(5) 0.023(4) 0.021(4) 0.005(3) 0.009(4) 0.006(3)
N2 0.022(5) 0.029(5) 0.024(4) 0.001(4) 0.003(3) 0.010(3)
O1 0.023(4) 0.031(4) 0.034(4) 0.003(3) 0.002(3) -0.005(3)
O2 0.028(4) 0.024(4) 0.033(4) 0.010(3) 0.001(3) 0.000(3)

loop_
_atom_type_symbol
_atom_type_description
_atom_type_scat_dispersion_real
_atom_type_scat_dispersion_imag
_atom_type_scat_source
C C 0.0033 0.0016 'International Tables Vol C Tables 4.2.6.8 and 6.1.1.4'
H H 0.0000 0.0000 'International Tables Vol C Tables 4.2.6.8 and 6.1.1.4'
N N 0.0061 0.0033 'International Tables Vol C Tables 4.2.6.8 and 6.1.1.4'
O O 0.0106 0.0060 'International Tables Vol C Tables 4.2.6.8 and 6.1.1.4'
P P 0.1023 0.0942 'International Tables Vol C Tables 4.2.6.8 and 6.1.1.4'
Cl Cl 0.1484 0.1585 'International Tables Vol C Tables 4.2.6.8 and 6.1.1.4'
Rh Rh -1.1178 0.9187 'International Tables Vol C Tables 4.2.6.8 and 6.1.1.4'

loop_
_geom_angle_atom_site_label_1
_geom_angle_atom_site_label_2
_geom_angle_atom_site_label_3
_geom_angle
C20 Rh1 C1 92.7(3)
C20 Rh1 N1 173.1(3)
C1 Rh1 N1 89.7(3)
C20 Rh1 P1 86.8(3)
C1 Rh1 P1 83.0(3)
N1 Rh1 P1 99.88(19)
C20 Rh1 P2 81.7(3)
C1 Rh1 P2 99.4(2)
N1 Rh1 P2 91.56(19)
P1 Rh1 P2 168.35(9)
C20 Rh1 Cl1 92.5(2)
C1 Rh1 Cl1 173.1(2)
N1 Rh1 Cl1 85.77(18)
P1 Rh1 Cl1 92.65(8)
P2 Rh1 Cl1 85.96(8)
C8 P1 C7 103.5(4)
C8 P1 C14 104.1(4)
C7 P1 C14 107.6(4)
C8 P1 Rh1 118.9(3)
C7 P1 Rh1 101.1(3)
C14 P1 Rh1 120.0(3)
C27 P2 C33 104.6(4)
C27 P2 C26 109.0(4)
C33 P2 C26 102.7(4)
C27 P2 Rh1 114.1(3)
C33 P2 Rh1 126.4(3)
C26 P2 Rh1 98.3(3)
O1 C1 C2 118.6(8)
O1 C1 Rh1 122.4(7)
C2 C1 Rh1 118.3(6)
C3 C2 C7 119.8(9)
C3 C2 C1 120.4(9)
C7 C2 C1 119.7(8)
C2 C3 C4 120.0(9)
C3 C4 C5 122.0(8)
C4 C5 C6 117.3(9)
C7 C6 C5 120.8(8)
C2 C7 C6 119.9(8)
C2 C7 P1 113.0(7)
C6 C7 P1 127.0(7)
C13 C8 C9 118.5(8)
C13 C8 P1 121.8(6)
C9 C8 P1 119.3(6)
C10 C9 C8 120.9(8)
C9 C10 C11 119.7(8)
C12 C11 C10 120.5(8)
C11 C12 C13 120.9(8)
C12 C13 C8 119.5(8)
C15 C14 C19 117.8(8)
C15 C14 P1 122.6(7)
C19 C14 P1 119.6(7)
C16 C15 C14 120.9(9)
C17 C16 C15 122.1(10)
C16 C17 C18 118.4(9)
C17 C18 C19 120.4(9)
C14 C19 C18 120.2(8)
O2 C20 C21 117.8(8)
O2 C20 Rh1 128.2(7)
C21 C20 Rh1 114.0(6)
C22 C21 C26 119.8(9)
C22 C21 C20 121.7(8)
C26 C21 C20 118.5(8)
C21 C22 C23 119.6(9)
C22 C23 C24 121.0(9)
C25 C24 C23 120.1(9)
C24 C25 C26 119.2(8)
C21 C26 C25 120.2(8)
C21 C26 P2 113.1(7)
C25 C26 P2 126.7(7)
C32 C27 C28 119.5(8)
C32 C27 P2 116.3(7)
C28 C27 P2 123.9(6)
C29 C28 C27 119.6(8)
C28 C29 C30 122.1(9)
C31 C30 C29 118.2(9)
C30 C31 C32 120.9(8)
C27 C32 C31 119.6(8)
C38 C33 C34 117.7(8)
C38 C33 P2 120.8(7)
C34 C33 P2 121.4(7)
C35 C34 C33 120.0(9)
C36 C35 C34 121.9(9)
C35 C36 C37 118.6(8)
C36 C37 C38 120.8(8)
C37 C38 C33 121.0(9)
N2 C39 C40 106.3(7)
C39 C40 C41 106.5(8)
N1 C41 C40 109.7(8)
C41 N1 N2 105.3(7)
C41 N1 Rh1 133.5(6)
N2 N1 Rh1 119.6(5)
N1 N2 C39 112.2(7)

loop_
_geom_bond_atom_site_label_1
_geom_bond_atom_site_label_2
_geom_bond_distance
Rh1 C20 2.004(8)
Rh1 C1 2.013(9)
Rh1 N1 2.221(7)
Rh1 P1 2.319(3)
Rh1 P2 2.351(3)
Rh1 Cl1 2.523(2)
P1 C8 1.815(8)
P1 C7 1.836(9)
P1 C14 1.849(9)
P2 C27 1.811(8)
P2 C33 1.822(8)
P2 C26 1.825(8)
C1 O1 1.214(9)
C1 C2 1.490(12)
C2 C3 1.375(11)
C2 C7 1.395(11)
C3 C4 1.382(12)
C4 C5 1.396(11)
C5 C6 1.404(11)
C6 C7 1.395(12)
C8 C13 1.403(10)
C8 C9 1.416(11)
C9 C10 1.371(11)
C10 C11 1.391(11)
C11 C12 1.369(11)
C12 C13 1.391(11)
C14 C15 1.391(11)
C14 C19 1.395(11)
C15 C16 1.383(11)
C16 C17 1.349(12)
C17 C18 1.402(12)
C18 C19 1.406(11)
C20 O2 1.203(9)
C20 C21 1.533(11)
C21 C22 1.379(11)
C21 C26 1.394(11)
C22 C23 1.386(12)
C23 C24 1.385(12)
C24 C25 1.375(11)
C25 C26 1.407(12)
C27 C32 1.394(10)
C27 C28 1.398(11)
C28 C29 1.368(11)
C29 C30 1.389(11)
C30 C31 1.386(12)
C31 C32 1.396(11)
C33 C38 1.393(11)
C33 C34 1.394(11)
C34 C35 1.389(10)
C35 C36 1.365(12)
C36 C37 1.371(12)
C37 C38 1.386(10)
C39 N2 1.355(10)
C39 C40 1.361(11)
C40 C41 1.411(11)
C41 N1 1.340(10)
N1 N2 1.353(8)
